data_7001632
loop_
_publ_author_name
'Halder, Partha'
'Zangrando, Ennio'
'Paine, Tapan Kanti'

_publ_section_title
;
 Self-assembly of silver(i) and bis-bidentate N,N-donor ligands: from a
 tetranuclear complex to coordination polymers
;
_journal_issue 27
_journal_name_full 'Dalton Transactions'
_journal_page_first 5386
_journal_page_last 5394
_journal_paper_doi 10.1039/b900581a
_journal_year 2009
_chemical_formula_moiety 'C22 H26 Ag N4 1+, (Cl O4 1-), H2 O'
_chemical_formula_sum 'C22 H28 Ag Cl N4 O5'
_chemical_formula_weight 571.80
_chemical_name_systematic
;
?
;
_space_group_IT_number 7
_symmetry_cell_setting monoclinic
_symmetry_space_group_name_Hall 'P -2yac'
_symmetry_space_group_name_H-M 'P 1 n 1'
_atom_sites_solution_hydrogens geom
_atom_sites_solution_primary direct
_atom_sites_solution_secondary difmap
_audit_creation_method SHELXL-97
_cell_angle_alpha 90.00
_cell_angle_beta 105.29(3)
_cell_angle_gamma 90.00
_cell_formula_units_Z 2
_cell_length_a 9.428(2)
_cell_length_b 10.093(3)
_cell_length_c 13.372(3)
_cell_measurement_temperature 293(2)
_cell_volume 1227.4(6)
_computing_cell_refinement 'Bruker Apex II'
_computing_data_collection 'APEX2 v2.1-0 (Bruker AXS)'
_computing_data_reduction 'Bruker Apex II'
_computing_molecular_graphics 'Ortep3/windows (Farrugia,1997)'
_computing_publication_material 'Wingx 1.70.01 (Farrugia, 1999)'
_computing_structure_refinement 'SHELX97 (Sheldrick, 1998)'
_computing_structure_solution 'SHELX97 (Sheldrick, 1998)'
_diffrn_ambient_temperature 293(2)
_diffrn_measured_fraction_theta_full 0.979
_diffrn_measured_fraction_theta_max 0.979
_diffrn_measurement_device_type 'Bruker Apex II CCD'
_diffrn_measurement_method 'w/ and f/ scan'
_diffrn_radiation_monochromator graphite
_diffrn_radiation_source 'fine-focus sealed tube'
_diffrn_radiation_type MoK\a
_diffrn_radiation_wavelength 0.71073
_diffrn_reflns_av_R_equivalents 0.0262
_diffrn_reflns_av_sigmaI/netI 0.0321
_diffrn_reflns_limit_h_max 11
_diffrn_reflns_limit_h_min -12
_diffrn_reflns_limit_k_max 14
_diffrn_reflns_limit_k_min -13
_diffrn_reflns_limit_l_max 18
_diffrn_reflns_limit_l_min -18
_diffrn_reflns_number 16979
_diffrn_reflns_theta_full 29.57
_diffrn_reflns_theta_max 29.57
_diffrn_reflns_theta_min 2.02
_exptl_absorpt_coefficient_mu 0.969
_exptl_absorpt_correction_T_max 0.8056
_exptl_absorpt_correction_T_min 0.5994
_exptl_absorpt_correction_type multi-scan
_exptl_absorpt_process_details
;
Bruker (2000) SADABS
;
_exptl_crystal_colour colorless
_exptl_crystal_density_diffrn 1.547
_exptl_crystal_density_method 'not measured'
_exptl_crystal_description block
_exptl_crystal_F_000 584
_exptl_crystal_size_max 0.40
_exptl_crystal_size_mid 0.32
_exptl_crystal_size_min 0.20
_refine_diff_density_max 0.471
_refine_diff_density_min -0.244
_refine_diff_density_rms 0.063
_refine_ls_abs_structure_details 'Flack H D (1983), Acta Cryst. A39, 876-881'
_refine_ls_abs_structure_Flack 0.47(3)
_refine_ls_extinction_method none
_refine_ls_goodness_of_fit_ref 1.014
_refine_ls_hydrogen_treatment constr
_refine_ls_matrix_type full
_refine_ls_number_parameters 301
_refine_ls_number_reflns 6280
_refine_ls_number_restraints 2
_refine_ls_restrained_S_all 1.014
_refine_ls_R_factor_all 0.0554
_refine_ls_R_factor_gt 0.0363
_refine_ls_shift/su_max 0.001
_refine_ls_shift/su_mean 0.000
_refine_ls_structure_factor_coef Fsqd
_refine_ls_weighting_details 'calc w=1/[\s^2^(Fo^2^)+(0.0596P)^2^+0.1214P] where P=(Fo^2^+2Fc^2^)/3'
_refine_ls_weighting_scheme calc
_refine_ls_wR_factor_gt 0.0944
_refine_ls_wR_factor_ref 0.1054
_reflns_number_gt 4585
_reflns_number_total 6280
_reflns_threshold_expression >2sigma(I)
_cod_data_source_file b900581a.txt
_cod_data_source_block 5
_cod_original_cell_volume 1227.5(5)
_cod_original_sg_symbol_H-M 'P n'
_cod_database_code 7001632

loop_
_symmetry_equiv_pos_as_xyz
'x, y, z'
'x+1/2, -y, z+1/2'

loop_
_atom_site_label
_atom_site_type_symbol
_atom_site_fract_x
_atom_site_fract_y
_atom_site_fract_z
_atom_site_U_iso_or_equiv
_atom_site_adp_type
_atom_site_occupancy
_atom_site_symmetry_multiplicity
_atom_site_calc_flag
_atom_site_refinement_flags
_atom_site_disorder_assembly
_atom_site_disorder_group
Ag Ag 1.01868(8) 0.74776(3) 0.51344(6) 0.05943(10) Uani 1 1 d . . .
N1 N 1.1706(4) 0.7104(4) 0.6671(3) 0.0545(8) Uani 1 1 d . . .
N2 N 0.9461(4) 0.9012(3) 0.6525(3) 0.0564(8) Uani 1 1 d . . .
N3 N 0.0926(3) 0.8693(3) 0.3718(2) 0.0508(7) Uani 1 1 d . . .
N4 N -0.1469(4) 0.6961(4) 0.3665(3) 0.0541(7) Uani 1 1 d . . .
C1 C 1.3007(5) 0.6504(4) 0.6764(4) 0.0639(11) Uani 1 1 d . . .
H1 H 1.3234 0.6196 0.6169 0.077 Uiso 1 1 calc R . .
C2 C 1.4017(6) 0.6327(5) 0.7708(4) 0.0764(14) Uani 1 1 d . . .
H2 H 1.4909 0.5909 0.7749 0.092 Uiso 1 1 calc R . .
C3 C 1.3696(6) 0.6765(5) 0.8560(4) 0.0803(14) Uani 1 1 d . . .
H3 H 1.4359 0.6655 0.9206 0.096 Uiso 1 1 calc R . .
C4 C 1.2380(8) 0.7377(4) 0.8472(5) 0.0659(14) Uani 1 1 d . . .
H4 H 1.2158 0.7703 0.9064 0.079 Uiso 1 1 calc R . .
C5 C 1.1364(9) 0.7522(3) 0.7517(5) 0.0521(14) Uani 1 1 d . . .
C6 C 0.9907(5) 0.8146(7) 0.7429(4) 0.0722(12) Uani 1 1 d . . .
H6A H 0.9174 0.7458 0.7380 0.087 Uiso 1 1 calc R . .
H6B H 0.9950 0.8658 0.8051 0.087 Uiso 1 1 calc R . .
C7 C 0.7887(5) 0.9194(4) 0.6136(3) 0.0562(9) Uani 1 1 d . . .
C8 C 0.6996(5) 0.8126(5) 0.5976(4) 0.0737(12) Uani 1 1 d . . .
H8 H 0.7402 0.7287 0.6130 0.088 Uiso 1 1 calc R . .
C9 C 0.5498(5) 0.8256(4) 0.5588(4) 0.0763(12) Uani 1 1 d . . .
H9 H 0.4905 0.7507 0.5521 0.092 Uiso 1 1 calc R . .
C10 C 0.4859(4) 0.9473(4) 0.5297(3) 0.0560(9) Uani 1 1 d . . .
C11 C 0.5761(5) 1.0551(4) 0.5423(3) 0.0613(9) Uani 1 1 d . . .
H11 H 0.5352 1.1379 0.5221 0.074 Uiso 1 1 calc R . .
C12 C 0.7290(5) 1.0451(4) 0.5847(3) 0.0540(9) Uani 1 1 d . . .
H12 H 0.7887 1.1198 0.5934 0.065 Uiso 1 1 calc R . .
C13 C 0.3190(5) 0.9667(5) 0.4903(4) 0.0749(13) Uani 1 1 d . . .
H13A H 0.2735 0.9426 0.5449 0.090 Uiso 1 1 calc R . .
H13B H 0.2983 1.0595 0.4742 0.090 Uiso 1 1 calc R . .
C14 C 0.2522(5) 0.8848(5) 0.3954(4) 0.0659(12) Uani 1 1 d . . .
H14A H 0.2764 0.9256 0.3363 0.079 Uiso 1 1 calc R . .
H14B H 0.2970 0.7976 0.4047 0.079 Uiso 1 1 calc R . .
C15 C 0.0417(6) 0.7739(5) 0.2886(4) 0.0588(12) Uani 1 1 d . . .
H15A H 0.1082 0.6987 0.3006 0.071 Uiso 1 1 calc R . .
H15B H 0.0456 0.8145 0.2236 0.071 Uiso 1 1 calc R . .
C16 C -0.1143(7) 0.7241(5) 0.2784(5) 0.0518(13) Uani 1 1 d . . .
C17 C -0.2098(6) 0.7020(6) 0.1824(4) 0.0665(12) Uani 1 1 d . . .
H17 H -0.1829 0.7217 0.1220 0.080 Uiso 1 1 calc R . .
C18 C -0.3482(6) 0.6494(5) 0.1785(5) 0.0786(14) Uani 1 1 d . . .
H18 H -0.4161 0.6340 0.1152 0.094 Uiso 1 1 calc R . .
C19 C -0.3816(6) 0.6209(5) 0.2692(4) 0.0772(14) Uani 1 1 d . . .
H19 H -0.4728 0.5853 0.2686 0.093 Uiso 1 1 calc R . .
C20 C -0.2797(5) 0.6453(5) 0.3612(4) 0.0730(12) Uani 1 1 d . . .
H20 H -0.3039 0.6257 0.4226 0.088 Uiso 1 1 calc R . .
C21 C 1.0298(5) 1.0233(5) 0.6662(5) 0.0793(14) Uani 1 1 d . . .
H21A H 1.0023 1.0774 0.7170 0.119 Uiso 1 1 calc R . .
H21B H 1.0098 1.0700 0.6014 0.119 Uiso 1 1 calc R . .
H21C H 1.1328 1.0032 0.6891 0.119 Uiso 1 1 calc R . .
C22 C 0.0159(6) 0.9972(4) 0.3468(5) 0.0760(13) Uani 1 1 d . . .
H22A H 0.0431 1.0546 0.4061 0.114 Uiso 1 1 calc R . .
H22B H -0.0884 0.9828 0.3287 0.114 Uiso 1 1 calc R . .
H22C H 0.0430 1.0375 0.2895 0.114 Uiso 1 1 calc R . .
Cl1 Cl 0.81694(12) 0.56039(11) 0.90867(9) 0.0652(3) Uani 1 1 d . . .
O1 O 0.7041(6) 0.4991(5) 0.9461(4) 0.1246(16) Uani 1 1 d . . .
O2 O 0.7923(5) 0.5317(5) 0.8024(3) 0.1095(13) Uani 1 1 d . . .
O3 O 0.8014(9) 0.6948(5) 0.9214(5) 0.154(2) Uani 1 1 d . . .
O4 O 0.9535(7) 0.5162(13) 0.9628(6) 0.234(5) Uani 1 1 d . . .
O1W O 0.7490(7) 0.4163(8) 0.5940(4) 0.150(3) Uani 1 1 d . . .
H1W H 0.6494 0.4093 0.5650 0.225 Uiso 1 1 d R . .
H2W H 0.7535 0.3768 0.6520 0.225 Uiso 1 1 d R . .

loop_
_atom_site_aniso_label
_atom_site_aniso_U_11
_atom_site_aniso_U_22
_atom_site_aniso_U_33
_atom_site_aniso_U_23
_atom_site_aniso_U_13
_atom_site_aniso_U_12
Ag 0.05584(14) 0.08443(18) 0.03409(11) 0.00044(13) 0.00492(9) -0.00112(14)
N1 0.053(2) 0.0655(18) 0.0387(18) -0.0010(16) 0.0019(15) 0.0024(17)
N2 0.0453(19) 0.069(2) 0.0547(19) -0.0023(16) 0.0131(15) 0.0010(15)
N3 0.0404(16) 0.0677(19) 0.0424(16) 0.0025(13) 0.0078(13) 0.0027(13)
N4 0.048(2) 0.070(2) 0.0431(18) -0.0022(18) 0.0106(15) -0.0082(18)
C1 0.063(3) 0.068(2) 0.058(2) 0.000(2) 0.010(2) 0.010(2)
C2 0.063(3) 0.076(3) 0.077(3) -0.001(2) -0.004(3) 0.013(2)
C3 0.078(3) 0.085(3) 0.057(3) 0.000(2) -0.020(2) 0.008(3)
C4 0.076(3) 0.074(3) 0.039(2) -0.0035(17) -0.001(2) 0.008(2)
C5 0.061(3) 0.060(3) 0.033(2) 0.0024(14) 0.008(2) -0.0005(17)
C6 0.061(3) 0.113(4) 0.046(2) 0.007(3) 0.021(2) 0.008(3)
C7 0.0456(19) 0.068(2) 0.058(2) -0.0129(18) 0.0178(17) 0.0001(17)
C8 0.058(2) 0.057(2) 0.108(4) 0.003(2) 0.026(2) 0.002(2)
C9 0.058(3) 0.061(3) 0.110(4) 0.004(2) 0.023(2) -0.0080(19)
C10 0.055(2) 0.0560(19) 0.058(2) -0.0015(16) 0.0163(17) -0.0020(16)
C11 0.061(2) 0.066(2) 0.056(2) 0.0005(17) 0.0150(17) 0.0001(18)
C12 0.056(2) 0.050(2) 0.055(2) 0.0008(16) 0.0149(17) -0.0051(16)
C13 0.051(2) 0.102(3) 0.076(3) -0.037(3) 0.026(2) -0.009(2)
C14 0.048(2) 0.084(3) 0.063(3) 0.009(2) 0.008(2) -0.0142(19)
C15 0.064(3) 0.072(3) 0.042(2) 0.0009(16) 0.017(2) 0.0019(19)
C16 0.047(3) 0.055(2) 0.048(3) -0.002(2) 0.003(2) -0.001(2)
C17 0.089(4) 0.057(2) 0.042(2) -0.008(2) -0.002(2) 0.000(3)
C18 0.072(3) 0.078(3) 0.068(3) -0.006(2) -0.014(2) -0.012(2)
C19 0.053(3) 0.092(3) 0.079(3) -0.014(3) 0.005(2) -0.015(2)
C20 0.063(3) 0.090(3) 0.064(3) -0.004(3) 0.014(2) -0.017(2)
C21 0.055(3) 0.082(3) 0.097(4) -0.017(3) 0.012(3) -0.008(2)
C22 0.067(3) 0.064(3) 0.085(3) 0.013(2) -0.001(2) 0.004(2)
Cl1 0.0615(5) 0.0770(6) 0.0549(5) -0.0004(5) 0.0116(4) -0.0037(5)
O1 0.121(4) 0.165(4) 0.094(3) 0.028(3) 0.038(3) -0.045(3)
O2 0.123(3) 0.142(4) 0.070(2) -0.027(2) 0.039(2) -0.012(3)
O3 0.256(7) 0.088(3) 0.134(4) -0.020(3) 0.079(4) -0.016(4)
O4 0.099(4) 0.439(14) 0.138(6) -0.008(7) -0.013(4) 0.093(6)
O1W 0.129(5) 0.217(7) 0.087(3) -0.014(4) -0.001(3) 0.030(4)

loop_
_atom_type_symbol
_atom_type_description
_atom_type_scat_dispersion_real
_atom_type_scat_dispersion_imag
_atom_type_scat_source
C C 0.0033 0.0016 'International Tables Vol C Tables 4.2.6.8 and 6.1.1.4'
H H 0.0000 0.0000 'International Tables Vol C Tables 4.2.6.8 and 6.1.1.4'
N N 0.0061 0.0033 'International Tables Vol C Tables 4.2.6.8 and 6.1.1.4'
O O 0.0106 0.0060 'International Tables Vol C Tables 4.2.6.8 and 6.1.1.4'
Ag Ag -0.8971 1.1015 'International Tables Vol C Tables 4.2.6.8 and 6.1.1.4'
Cl Cl 0.1484 0.1585 'International Tables Vol C Tables 4.2.6.8 and 6.1.1.4'

loop_
_geom_angle_atom_site_label_1
_geom_angle_atom_site_label_2
_geom_angle_atom_site_label_3
_geom_angle
_geom_angle_site_symmetry_1
_geom_angle_site_symmetry_3
_geom_angle_publ_flag
N1 Ag N4 156.15(12) . 1_655 ?
N1 Ag N3 123.13(14) . 1_655 ?
N4 Ag N3 73.57(13) 1_655 1_655 ?
N1 Ag N2 70.74(13) . . ?
N4 Ag N2 120.44(13) 1_655 . ?
N3 Ag N2 114.82(10) 1_655 . ?
C5 N1 C1 119.1(5) . . ?
C5 N1 Ag 119.8(4) . . ?
C1 N1 Ag 121.1(3) . . ?
C21 N2 C7 114.2(3) . . ?
C21 N2 C6 112.1(4) . . ?
C7 N2 C6 114.6(3) . . ?
C21 N2 Ag 110.7(3) . . ?
C7 N2 Ag 104.6(2) . . ?
C6 N2 Ag 99.2(3) . . ?
C15 N3 C14 110.4(4) . . ?
C15 N3 C22 111.3(4) . . ?
C14 N3 C22 111.8(4) . . ?
C15 N3 Ag 98.8(3) . 1_455 ?
C14 N3 Ag 111.4(2) . 1_455 ?
C22 N3 Ag 112.5(3) . 1_455 ?
C16 N4 C20 117.9(4) . . ?
C16 N4 Ag 117.6(4) . 1_455 ?
C20 N4 Ag 124.4(3) . 1_455 ?
N1 C1 C2 122.5(5) . . ?
C3 C2 C1 118.9(5) . . ?
C2 C3 C4 119.0(5) . . ?
C3 C4 C5 121.2(6) . . ?
N1 C5 C4 119.2(7) . . ?
N1 C5 C6 119.7(6) . . ?
C4 C5 C6 121.1(6) . . ?
N2 C6 C5 112.1(4) . . ?
C8 C7 C12 119.5(4) . . ?
C8 C7 N2 119.5(4) . . ?
C12 C7 N2 120.8(4) . . ?
C7 C8 C9 121.2(4) . . ?
C8 C9 C10 121.3(4) . . ?
C11 C10 C9 117.7(4) . . ?
C11 C10 C13 119.3(4) . . ?
C9 C10 C13 122.9(4) . . ?
C10 C11 C12 122.1(4) . . ?
C7 C12 C11 118.1(4) . . ?
C14 C13 C10 112.5(4) . . ?
N3 C14 C13 114.7(4) . . ?
N3 C15 C16 113.7(4) . . ?
N4 C16 C17 123.1(6) . . ?
N4 C16 C15 115.8(6) . . ?
C17 C16 C15 120.9(6) . . ?
C16 C17 C18 118.1(5) . . ?
C19 C18 C17 118.7(5) . . ?
C18 C19 C20 119.3(5) . . ?
N4 C20 C19 122.8(5) . . ?
O4 Cl1 O3 111.7(6) . . ?
O4 Cl1 O2 110.3(4) . . ?
O3 Cl1 O2 109.4(3) . . ?
O4 Cl1 O1 110.8(5) . . ?
O3 Cl1 O1 105.6(4) . . ?
O2 Cl1 O1 108.9(3) . . ?

loop_
_geom_bond_atom_site_label_1
_geom_bond_atom_site_label_2
_geom_bond_distance
_geom_bond_site_symmetry_2
_geom_bond_publ_flag
Ag N1 2.206(4) . ?
Ag N4 2.226(4) 1_655 ?
Ag N3 2.505(3) 1_655 ?
Ag N2 2.645(3) . ?
N1 C5 1.324(8) . ?
N1 C1 1.344(6) . ?
N2 C21 1.448(6) . ?
N2 C7 1.449(5) . ?
N2 C6 1.461(6) . ?
N3 C15 1.455(6) . ?
N3 C14 1.462(5) . ?
N3 C22 1.474(5) . ?
N3 Ag 2.505(3) 1_455 ?
N4 C16 1.324(8) . ?
N4 C20 1.338(6) . ?
N4 Ag 2.226(4) 1_455 ?
C1 C2 1.378(7) . ?
C2 C3 1.328(8) . ?
C3 C4 1.363(9) . ?
C4 C5 1.388(10) . ?
C5 C6 1.487(9) . ?
C7 C8 1.348(6) . ?
C7 C12 1.400(6) . ?
C8 C9 1.377(6) . ?
C9 C10 1.378(6) . ?
C10 C11 1.364(6) . ?
C10 C13 1.535(6) . ?
C11 C12 1.407(6) . ?
C13 C14 1.506(6) . ?
C15 C16 1.526(9) . ?
C16 C17 1.377(8) . ?
C17 C18 1.397(8) . ?
C18 C19 1.362(8) . ?
C19 C20 1.369(7) . ?
Cl1 O4 1.374(6) . ?
Cl1 O3 1.380(6) . ?
Cl1 O2 1.409(4) . ?
Cl1 O1 1.431(4) . ?

loop_
_geom_torsion_atom_site_label_1
_geom_torsion_atom_site_label_2
_geom_torsion_atom_site_label_3
_geom_torsion_atom_site_label_4
_geom_torsion
_geom_torsion_site_symmetry_1
_geom_torsion_site_symmetry_2
_geom_torsion_site_symmetry_3
_geom_torsion_site_symmetry_4
_geom_torsion_publ_flag
N4 Ag N1 C5 -107.0(4) 1_655 . . . ?
N3 Ag N1 C5 123.1(4) 1_655 . . . ?
N2 Ag N1 C5 15.5(4) . . . . ?
N4 Ag N1 C1 75.8(6) 1_655 . . . ?
N3 Ag N1 C1 -54.1(4) 1_655 . . . ?
N2 Ag N1 C1 -161.8(4) . . . . ?
N1 Ag N2 C21 86.5(3) . . . . ?
N4 Ag N2 C21 -116.8(3) 1_655 . . . ?
N3 Ag N2 C21 -32.0(3) 1_655 . . . ?
N1 Ag N2 C7 -150.0(3) . . . . ?
N4 Ag N2 C7 6.7(3) 1_655 . . . ?
N3 Ag N2 C7 91.6(3) 1_655 . . . ?
N1 Ag N2 C6 -31.4(3) . . . . ?
N4 Ag N2 C6 125.3(3) 1_655 . . . ?
N3 Ag N2 C6 -149.9(3) 1_655 . . . ?
C5 N1 C1 C2 -1.2(7) . . . . ?
Ag N1 C1 C2 176.0(4) . . . . ?
N1 C1 C2 C3 0.0(8) . . . . ?
C1 C2 C3 C4 -0.2(8) . . . . ?
C2 C3 C4 C5 1.5(8) . . . . ?
C1 N1 C5 C4 2.4(7) . . . . ?
Ag N1 C5 C4 -174.8(4) . . . . ?
C1 N1 C5 C6 -177.9(5) . . . . ?
Ag N1 C5 C6 4.8(6) . . . . ?
C3 C4 C5 N1 -2.6(8) . . . . ?
C3 C4 C5 C6 177.7(5) . . . . ?
C21 N2 C6 C5 -72.9(6) . . . . ?
C7 N2 C6 C5 154.8(4) . . . . ?
Ag N2 C6 C5 44.0(5) . . . . ?
N1 C5 C6 N2 -39.5(7) . . . . ?
C4 C5 C6 N2 140.1(5) . . . . ?
C21 N2 C7 C8 179.8(4) . . . . ?
C6 N2 C7 C8 -48.9(6) . . . . ?
Ag N2 C7 C8 58.6(4) . . . . ?
C21 N2 C7 C12 5.0(5) . . . . ?
C6 N2 C7 C12 136.3(5) . . . . ?
Ag N2 C7 C12 -116.2(3) . . . . ?
C12 C7 C8 C9 -3.8(7) . . . . ?
N2 C7 C8 C9 -178.7(4) . . . . ?
C7 C8 C9 C10 3.5(8) . . . . ?
C8 C9 C10 C11 -1.1(7) . . . . ?
C8 C9 C10 C13 -177.4(4) . . . . ?
C9 C10 C11 C12 -1.0(6) . . . . ?
C13 C10 C11 C12 175.5(4) . . . . ?
C8 C7 C12 C11 1.7(6) . . . . ?
N2 C7 C12 C11 176.5(4) . . . . ?
C10 C11 C12 C7 0.7(6) . . . . ?
C11 C10 C13 C14 125.0(5) . . . . ?
C9 C10 C13 C14 -58.7(6) . . . . ?
C15 N3 C14 C13 -171.7(4) . . . . ?
C22 N3 C14 C13 63.7(5) . . . . ?
Ag N3 C14 C13 -63.0(5) 1_455 . . . ?
C10 C13 C14 N3 163.4(4) . . . . ?
C14 N3 C15 C16 164.6(4) . . . . ?
C22 N3 C15 C16 -70.7(5) . . . . ?
Ag N3 C15 C16 47.7(4) 1_455 . . . ?
C20 N4 C16 C17 -0.6(8) . . . . ?
Ag N4 C16 C17 -177.2(4) 1_455 . . . ?
C20 N4 C16 C15 -176.4(4) . . . . ?
Ag N4 C16 C15 7.0(6) 1_455 . . . ?
N3 C15 C16 N4 -42.5(6) . . . . ?
N3 C15 C16 C17 141.6(5) . . . . ?
N4 C16 C17 C18 0.9(8) . . . . ?
C15 C16 C17 C18 176.4(5) . . . . ?
C16 C17 C18 C19 -0.7(8) . . . . ?
C17 C18 C19 C20 0.4(8) . . . . ?
C16 N4 C20 C19 0.3(7) . . . . ?
Ag N4 C20 C19 176.6(4) 1_455 . . . ?
C18 C19 C20 N4 -0.2(8) . . . . ?
